data_2103878
loop_
_publ_author_name
'Bowes, Katharine F.'
'Ferguson, George'
'Lough, Alan J.'
'Glidewell, Christopher'

_publ_section_title
;
 The 1:1 adduct of triphenylsilanol and 4,4'-bipyridyl, and three
 pairwise-concomitant triclinic polymorphs of the 4:1 adduct having
 <i>Z</i>' = 0.5, 1 and 4
;
_journal_issue 2
_journal_name_full 'Acta Crystallographica Section B'
_journal_page_first 277
_journal_page_last 286
_journal_paper_doi 10.1107/S0108768103005196
_journal_volume 59
_journal_year 2003
_chemical_formula_moiety '4(C18 H16 O Si), C10 H8 N2'
_chemical_formula_sum 'C82 H72 N2 O4 Si4'
_chemical_formula_weight 1261.78
_chemical_name_systematic
;
Triphenylsilanol--4,4'-bipyridyl (4/1), polymorph with Z' = 1
;
_space_group_IT_number 2
_symmetry_cell_setting triclinic
_symmetry_space_group_name_Hall '-P 1'
_symmetry_space_group_name_H-M 'P -1'
_atom_sites_solution_hydrogens geom
_atom_sites_solution_primary direct
_atom_sites_solution_secondary difmap
_cell_angle_alpha 66.75(3)
_cell_angle_beta 77.35(3)
_cell_angle_gamma 80.95(3)
_cell_formula_units_Z 2
_cell_length_a 10.1595(19)
_cell_length_b 18.370(4)
_cell_length_c 20.490(4)
_cell_measurement_reflns_used 30132
_cell_measurement_temperature 150.0(10)
_cell_measurement_theta_max 27.48
_cell_measurement_theta_min 2.55
_cell_volume 3417.5(14)
_computing_cell_refinement 'DENZO-SMN (Otwinowski & Minor, 1997)'
_computing_data_collection 'Kappa-CCD server software (Nonius, 1997)'
_computing_data_reduction 'DENZO-SMN (Otwinowski & Minor, 1997)'
_computing_molecular_graphics 'PLATON (Spek, 2002)'
_computing_publication_material 'SHELXL-97 (Sheldrick, 1997a) and PRPKAPPA (Ferguson, 1999)'
_computing_structure_refinement 'SHELXL-97 (Sheldrick, 1997a)'
_computing_structure_solution 'SHELXS-97 (Sheldrick, 1997b)'
_diffrn_ambient_temperature 150.0(10)
_diffrn_measured_fraction_theta_full 0.996
_diffrn_measured_fraction_theta_max 0.996
_diffrn_measurement_device_type Kappa-CCD
_diffrn_measurement_method '\f scans, and \w scans with \k offsets'
_diffrn_radiation_monochromator graphite
_diffrn_radiation_source 'fine-focus sealed X-ray tube'
_diffrn_radiation_type 'Mo K\a'
_diffrn_radiation_wavelength 0.71073
_diffrn_reflns_av_R_equivalents 0.093
_diffrn_reflns_av_sigmaI/netI 0.0792
_diffrn_reflns_limit_h_max 13
_diffrn_reflns_limit_h_min -13
_diffrn_reflns_limit_k_max 23
_diffrn_reflns_limit_k_min -23
_diffrn_reflns_limit_l_max 26
_diffrn_reflns_limit_l_min -26
_diffrn_reflns_number 48587
_diffrn_reflns_theta_full 27.53
_diffrn_reflns_theta_max 27.53
_diffrn_reflns_theta_min 2.57
_diffrn_standards_decay_% 0
_exptl_absorpt_coefficient_mu 0.140
_exptl_absorpt_correction_type none
_exptl_crystal_colour colourless
_exptl_crystal_density_diffrn 1.226
_exptl_crystal_density_method 'not measured'
_exptl_crystal_description block
_exptl_crystal_F_000 1332
_exptl_crystal_size_max 0.36
_exptl_crystal_size_mid 0.30
_exptl_crystal_size_min 0.15
_refine_diff_density_max 0.411
_refine_diff_density_min -0.410
_refine_ls_extinction_method none
_refine_ls_goodness_of_fit_ref 1.033
_refine_ls_hydrogen_treatment constr
_refine_ls_matrix_type full
_refine_ls_number_parameters 856
_refine_ls_number_reflns 15662
_refine_ls_number_restraints 60
_refine_ls_restrained_S_all 1.036
_refine_ls_R_factor_all 0.1190
_refine_ls_R_factor_gt 0.0603
_refine_ls_shift/su_max 0.001
_refine_ls_shift/su_mean 0.000
_refine_ls_structure_factor_coef Fsqd
_refine_ls_weighting_details 'w=1/[\s^2^(Fo^2^)+(0.0738P)^2^+1.2408P] where P=(Fo^2^+2Fc^2^)/3'
_refine_ls_weighting_scheme calc
_refine_ls_wR_factor_gt 0.1522
_refine_ls_wR_factor_ref 0.1854
_reflns_number_gt 8682
_reflns_number_total 15662
_reflns_threshold_expression >2\s(I)
_cod_data_source_file na0147.cif
_cod_data_source_block III
_cod_database_code 2103878
_cod_database_fobs_code 2103878

loop_
_symmetry_equiv_pos_as_xyz
'x, y, z'
'-x, -y, -z'

loop_
_atom_site_label
_atom_site_fract_x
_atom_site_fract_y
_atom_site_fract_z
_atom_site_U_iso_or_equiv
_atom_site_adp_type
_atom_site_calc_flag
_atom_site_refinement_flags
_atom_site_occupancy
_atom_site_disorder_assembly
_atom_site_disorder_group
_atom_site_type_symbol
Si11 0.02900(6) 0.37623(4) 0.84677(3) 0.02640(16) Uani d D 1 . . Si
O11 0.03939(15) 0.44913(11) 0.76771(8) 0.0345(4) Uani d . 1 . . O
C111 0.2005(2) 0.35187(15) 0.87297(12) 0.0273(5) Uani d D 1 . . C
C112 0.2839(2) 0.41295(17) 0.85505(13) 0.0364(6) Uani d . 1 . . C
C113 0.4128(2) 0.39822(18) 0.87178(14) 0.0415(7) Uani d . 1 . . C
C114 0.4617(2) 0.32065(19) 0.90806(14) 0.0415(7) Uani d . 1 . . C
C115 0.3807(2) 0.25912(17) 0.92770(14) 0.0396(6) Uani d . 1 . . C
C116 0.2515(2) 0.27422(16) 0.90976(12) 0.0328(5) Uani d . 1 . . C
C121 -0.0943(2) 0.41289(14) 0.91133(12) 0.0267(5) Uani d D 1 . . C
C122 -0.2273(2) 0.43926(16) 0.90046(13) 0.0356(6) Uani d . 1 . . C
C123 -0.3190(2) 0.46716(18) 0.94793(15) 0.0433(7) Uani d . 1 . . C
C124 -0.2802(3) 0.46859(17) 1.00799(14) 0.0398(6) Uani d . 1 . . C
C125 -0.1495(3) 0.44275(16) 1.02033(13) 0.0380(6) Uani d . 1 . . C
C126 -0.0577(2) 0.41494(15) 0.97223(12) 0.0321(5) Uani d . 1 . . C
C131 -0.0319(2) 0.28588(14) 0.84620(13) 0.0299(5) Uani d D 1 . . C
C132 0.0227(3) 0.25548(19) 0.79263(16) 0.0462(7) Uani d . 1 . . C
C133 -0.0182(3) 0.1851(2) 0.79526(19) 0.0555(9) Uani d . 1 . . C
C134 -0.1144(3) 0.14415(18) 0.85151(19) 0.0536(8) Uani d . 1 . . C
C135 -0.1720(3) 0.17392(18) 0.90451(17) 0.0513(8) Uani d . 1 . . C
C136 -0.1308(3) 0.24349(16) 0.90206(14) 0.0388(6) Uani d . 1 . . C
Si12 -0.22520(7) 0.57209(4) 0.65680(4) 0.03608(19) Uani d D 1 . . Si
O12 -0.10023(18) 0.58213(11) 0.69007(12) 0.0508(5) Uani d . 1 A . O
C141 -0.2164(3) 0.47068(16) 0.65569(14) 0.0399(6) Uani d D 1 A . C
C142 -0.2904(4) 0.41110(19) 0.70805(18) 0.0620(9) Uani d . 1 . . C
C143 -0.2753(4) 0.3347(2) 0.7079(2) 0.0771(11) Uani d . 1 A . C
C144 -0.1856(4) 0.3184(2) 0.6529(2) 0.0757(12) Uani d . 1 . . C
C145 -0.1116(4) 0.3769(3) 0.6006(3) 0.0852(13) Uani d . 1 A . C
C146 -0.1254(3) 0.4500(2) 0.6034(2) 0.0710(11) Uani d . 1 . . C
C151 -0.3892(2) 0.59345(15) 0.71148(12) 0.0334(6) Uani d D 1 A . C
C152 -0.3907(3) 0.61933(18) 0.76670(15) 0.0459(7) Uani d . 1 . . C
C153 -0.5126(3) 0.6391(2) 0.80575(18) 0.0613(9) Uani d . 1 A . C
C154 -0.6329(3) 0.6324(2) 0.78970(18) 0.0660(11) Uani d . 1 . . C
C155 -0.6342(3) 0.6060(2) 0.73600(18) 0.0639(10) Uani d . 1 A . C
C156 -0.5141(3) 0.58638(19) 0.69741(15) 0.0501(8) Uani d . 1 . . C
C161 -0.1971(2) 0.65216(13) 0.56327(10) 0.0427(9) Uani d PGD 0.753(3) A -1 C
C162 -0.0968(2) 0.70442(15) 0.54169(12) 0.0445(9) Uani d PG 0.753(3) A -1 C
C163 -0.0790(3) 0.76198(13) 0.47232(14) 0.0611(13) Uani d PG 0.753(3) A -1 C
C164 -0.1617(3) 0.76729(16) 0.42453(11) 0.0778(17) Uani d PG 0.753(3) A -1 C
C165 -0.2620(3) 0.7150(2) 0.44611(13) 0.090(2) Uani d PG 0.753(3) A -1 C
C166 -0.2798(2) 0.65747(17) 0.51548(14) 0.0699(16) Uani d PG 0.753(3) A -1 C
C171 -0.2494(9) 0.6352(4) 0.5598(3) 0.0537(17) Uiso d PGD 0.247(3) A -2 C
C172 -0.2309(7) 0.6066(4) 0.5047(4) 0.0537(17) Uiso d PG 0.247(3) A -2 C
C173 -0.2392(8) 0.6591(4) 0.4346(3) 0.0537(17) Uiso d PG 0.247(3) A -2 C
C174 -0.2660(9) 0.7401(4) 0.4197(3) 0.0537(17) Uiso d PG 0.247(3) A -2 C
C175 -0.2845(8) 0.7686(4) 0.4748(4) 0.0537(17) Uiso d PG 0.247(3) A -2 C
C176 -0.2762(8) 0.7162(5) 0.5449(3) 0.0537(17) Uiso d PG 0.247(3) A -2 C
N11 0.2552(12) 0.4592(11) 0.6643(13) 0.047(2) Uani d PD 0.50 B -1 N
C12 0.237(2) 0.5125(11) 0.5992(12) 0.052(2) Uani d PD 0.50 B -1 C
C13 0.3313(19) 0.5307(11) 0.5357(14) 0.049(2) Uani d PD 0.50 B -1 C
C14 0.4620(18) 0.4943(9) 0.5305(7) 0.036(2) Uani d PD 0.50 B -1 C
C15 0.4833(7) 0.4423(6) 0.5988(4) 0.0521(18) Uani d PD 0.50 B -1 C
C16 0.3829(8) 0.4268(7) 0.6597(5) 0.058(2) Uani d PD 0.50 B -1 C
N11A 0.7549(13) 0.5403(10) 0.3473(13) 0.047(2) Uani d PD 0.50 B -1 N
C12A 0.764(2) 0.4694(11) 0.4011(13) 0.052(2) Uani d PD 0.50 B -1 C
C13A 0.6684(19) 0.4512(11) 0.4639(14) 0.049(2) Uani d PD 0.50 B -1 C
C14A 0.5669(18) 0.5116(8) 0.4639(7) 0.036(2) Uani d PD 0.50 B -1 C
C15A 0.5550(7) 0.5846(6) 0.4075(4) 0.0521(18) Uani d PD 0.50 B -1 C
C16A 0.6546(8) 0.5973(7) 0.3465(4) 0.058(2) Uani d PD 0.50 B -1 C
Si21 0.02283(6) 0.88068(4) 0.84087(3) 0.02534(16) Uani d D 1 . . Si
O21 0.03019(15) 0.95383(10) 0.76195(8) 0.0340(4) Uani d . 1 . . O
C211 0.1948(2) 0.85694(15) 0.86643(12) 0.0280(5) Uani d D 1 . . C
C212 0.2755(2) 0.91926(17) 0.85082(14) 0.0378(6) Uani d . 1 . . C
C213 0.4032(2) 0.9047(2) 0.86948(15) 0.0455(7) Uani d . 1 . . C
C214 0.4533(2) 0.8276(2) 0.90422(14) 0.0448(7) Uani d . 1 . . C
C215 0.3752(2) 0.76518(18) 0.92104(14) 0.0426(7) Uani d . 1 . . C
C216 0.2479(2) 0.77975(16) 0.90180(12) 0.0342(6) Uani d . 1 . . C
C221 -0.0994(2) 0.91614(14) 0.90677(12) 0.0279(5) Uani d D 1 . . C
C222 -0.2336(2) 0.94181(16) 0.89724(14) 0.0363(6) Uani d . 1 . . C
C223 -0.3238(2) 0.96791(18) 0.94636(15) 0.0451(7) Uani d . 1 . . C
C224 -0.2822(3) 0.96832(18) 1.00619(14) 0.0428(7) Uani d . 1 . . C
C225 -0.1509(2) 0.94328(16) 1.01726(13) 0.0381(6) Uani d . 1 . . C
C226 -0.0603(2) 0.91778(15) 0.96756(12) 0.0314(5) Uani d . 1 . . C
C231 -0.0352(2) 0.78910(14) 0.84083(12) 0.0285(5) Uani d D 1 . . C
C232 0.0260(3) 0.75782(18) 0.78853(15) 0.0424(7) Uani d . 1 . . C
C233 -0.0097(3) 0.6875(2) 0.7904(2) 0.0570(9) Uani d . 1 . . C
C234 -0.1078(3) 0.64564(18) 0.84556(19) 0.0538(8) Uani d . 1 . . C
C235 -0.1707(3) 0.67549(17) 0.89712(17) 0.0492(7) Uani d . 1 . . C
C236 -0.1349(2) 0.74625(16) 0.89495(14) 0.0375(6) Uani d . 1 . . C
Si22 -0.24518(7) 1.07233(4) 0.65193(4) 0.03444(18) Uani d D 1 . . Si
O22 -0.10820(18) 1.08378(12) 0.67422(12) 0.0527(5) Uani d . 1 C . O
C241 -0.2476(6) 0.9696(3) 0.6552(3) 0.0384(7) Uani d PGD 0.50 C -1 C
C242 -0.3034(5) 0.9116(4) 0.7190(2) 0.0447(15) Uani d PG 0.50 C -1 C
C243 -0.3019(7) 0.8341(4) 0.7230(3) 0.0633(17) Uani d PG 0.50 C -1 C
C244 -0.2446(8) 0.8148(2) 0.6632(3) 0.0755(17) Uani d PG 0.50 C -1 C
C245 -0.1889(6) 0.8729(3) 0.5994(3) 0.0732(16) Uani d PG 0.50 C -1 C
C246 -0.1904(5) 0.9503(2) 0.5954(2) 0.0586(13) Uani d PG 0.50 C -1 C
C271 -0.2409(5) 0.9636(2) 0.6644(3) 0.0384(7) Uani d PGD 0.50 C -2 C
C272 -0.3457(4) 0.9168(4) 0.7077(3) 0.0447(15) Uani d PG 0.50 C -2 C
C273 -0.3387(6) 0.8376(4) 0.7157(3) 0.0633(17) Uani d PG 0.50 C -2 C
C274 -0.2269(8) 0.8052(2) 0.6805(4) 0.0755(17) Uani d PG 0.50 C -2 C
C275 -0.1220(6) 0.8521(3) 0.6373(3) 0.0732(16) Uani d PG 0.50 C -2 C
C276 -0.1290(4) 0.9313(3) 0.6293(2) 0.0586(13) Uani d PG 0.50 C -2 C
C251 -0.3983(2) 1.09910(15) 0.71002(12) 0.0323(5) Uani d D 1 C . C
C252 -0.3860(3) 1.12630(18) 0.76233(15) 0.0461(7) Uani d . 1 . . C
C253 -0.4980(4) 1.1502(2) 0.80287(18) 0.0657(10) Uani d . 1 C . C
C254 -0.6253(3) 1.1473(2) 0.79304(16) 0.0604(9) Uani d . 1 . . C
C255 -0.6415(3) 1.1197(2) 0.74232(18) 0.0637(10) Uani d . 1 C . C
C256 -0.5290(3) 1.0956(2) 0.70095(16) 0.0514(8) Uani d . 1 . . C
C261 -0.2550(3) 1.13845(15) 0.55377(9) 0.0328(8) Uani d PGD 0.726(4) C -1 C
C262 -0.1635(3) 1.12343(18) 0.49837(13) 0.083(2) Uani d PG 0.726(4) C -1 C
C263 -0.1701(4) 1.1718(2) 0.42697(11) 0.106(3) Uani d PG 0.726(4) C -1 C
C264 -0.2682(4) 1.2352(2) 0.41098(10) 0.086(2) Uani d PG 0.726(4) C -1 C
C265 -0.3596(3) 1.2502(2) 0.46638(14) 0.106(3) Uani d PG 0.726(4) C -1 C
C266 -0.3530(3) 1.20184(18) 0.53777(12) 0.0755(18) Uani d PG 0.726(4) C -1 C
C281 -0.2172(7) 1.1585(4) 0.5632(3) 0.0480(14) Uiso d PGD 0.274(4) C -2 C
C282 -0.1038(6) 1.2017(4) 0.5398(3) 0.0480(14) Uiso d PG 0.274(4) C -2 C
C283 -0.0849(6) 1.2613(4) 0.4715(3) 0.0480(14) Uiso d PG 0.274(4) C -2 C
C284 -0.1795(7) 1.2778(4) 0.4267(2) 0.0480(14) Uiso d PG 0.274(4) C -2 C
C285 -0.2929(6) 1.2346(4) 0.4502(3) 0.0480(14) Uiso d PG 0.274(4) C -2 C
C286 -0.3117(6) 1.1749(4) 0.5184(4) 0.0480(14) Uiso d PG 0.274(4) C -2 C
N21 0.2489(11) 0.9540(4) 0.6541(5) 0.0444(11) Uani d PD 0.50 D -1 N
C22 0.2601(5) 1.0272(4) 0.6035(3) 0.0463(13) Uani d PD 0.50 D -1 C
C23 0.3629(5) 1.0453(4) 0.5435(3) 0.0462(12) Uani d PD 0.50 D -1 C
C24 0.4626(8) 0.9868(4) 0.5360(5) 0.0316(13) Uani d PD 0.50 D -1 C
C25 0.4499(7) 0.9106(4) 0.5881(4) 0.0451(16) Uani d PD 0.50 D -1 C
C26 0.3436(8) 0.8972(5) 0.6460(4) 0.0502(17) Uani d PD 0.50 D -1 C
N21A 0.7716(10) 1.0323(5) 0.3479(4) 0.0444(11) Uani d PD 0.50 D -1 N
C22A 0.7939(5) 0.9789(4) 0.4123(3) 0.0463(13) Uani d PD 0.50 D -1 C
C23A 0.6969(5) 0.9621(4) 0.4747(3) 0.0462(12) Uani d PD 0.50 D -1 C
C24A 0.5707(7) 1.0037(6) 0.4708(5) 0.0316(13) Uani d PD 0.50 D -1 C
C25A 0.5461(7) 1.0568(4) 0.4035(4) 0.0451(16) Uani d PD 0.50 D -1 C
C26A 0.6484(8) 1.0705(5) 0.3436(4) 0.0502(17) Uani d PD 0.50 D -1 C
H11 0.1078 0.4397 0.7399 0.052 Uiso calc R 1 . . H
H112 0.2512 0.4662 0.8306 0.044 Uiso calc R 1 . . H
H113 0.4676 0.4410 0.8585 0.050 Uiso calc R 1 . . H
H114 0.5504 0.3101 0.9193 0.050 Uiso calc R 1 . . H
H115 0.4130 0.2062 0.9536 0.048 Uiso calc R 1 . . H
H116 0.1974 0.2312 0.9227 0.039 Uiso calc R 1 . . H
H122 -0.2555 0.4381 0.8597 0.043 Uiso calc R 1 . . H
H123 -0.4086 0.4853 0.9392 0.052 Uiso calc R 1 . . H
H124 -0.3433 0.4873 1.0407 0.048 Uiso calc R 1 . . H
H125 -0.1222 0.4439 1.0614 0.046 Uiso calc R 1 . . H
H126 0.0319 0.3970 0.9812 0.039 Uiso calc R 1 . . H
H132 0.0890 0.2832 0.7536 0.055 Uiso calc R 1 . . H
H133 0.0203 0.1654 0.7582 0.067 Uiso calc R 1 . . H
H134 -0.1409 0.0957 0.8538 0.064 Uiso calc R 1 . . H
H135 -0.2400 0.1466 0.9427 0.062 Uiso calc R 1 . . H
H136 -0.1705 0.2629 0.9391 0.047 Uiso calc R 1 . . H
H12 -0.0703 0.5372 0.7163 0.076 Uiso calc R 1 . . H
H142 -0.3534 0.4225 0.7452 0.074 Uiso calc R 1 A . H
H143 -0.3259 0.2940 0.7451 0.093 Uiso calc R 1 . . H
H144 -0.1756 0.2666 0.6517 0.091 Uiso calc R 1 A . H
H145 -0.0507 0.3663 0.5624 0.102 Uiso calc R 1 . . H
H146 -0.0700 0.4892 0.5677 0.085 Uiso calc RD 1 A . H
H152 -0.3075 0.6237 0.7783 0.055 Uiso calc R 1 A . H
H153 -0.5118 0.6571 0.8432 0.074 Uiso calc R 1 . . H
H154 -0.7158 0.6462 0.8159 0.079 Uiso calc R 1 A . H
H155 -0.7180 0.6012 0.7253 0.077 Uiso calc R 1 . . H
H156 -0.5165 0.5677 0.6606 0.060 Uiso calc R 1 A . H
H162 -0.0403 0.7008 0.5744 0.053 Uiso calc PR 0.753(3) A -1 H
H163 -0.0104 0.7977 0.4576 0.073 Uiso calc PR 0.753(3) A -1 H
H164 -0.1495 0.8066 0.3771 0.093 Uiso calc PR 0.753(3) A -1 H
H165 -0.3185 0.7187 0.4135 0.108 Uiso calc PR 0.753(3) A -1 H
H166 -0.3484 0.6218 0.5302 0.084 Uiso calc PR 0.753(3) A -1 H
H172 -0.2125 0.5512 0.5149 0.064 Uiso calc PRD 0.247(3) A -2 H
H173 -0.2266 0.6395 0.3969 0.064 Uiso calc PR 0.247(3) A -2 H
H174 -0.2717 0.7759 0.3718 0.064 Uiso calc PR 0.247(3) A -2 H
H175 -0.3028 0.8240 0.4646 0.064 Uiso calc PR 0.247(3) A -2 H
H176 -0.2888 0.7357 0.5826 0.064 Uiso calc PR 0.247(3) A -2 H
H12C 0.1505 0.5409 0.5960 0.063 Uiso calc PR 0.50 B -1 H
H13 0.3050 0.5705 0.4932 0.058 Uiso calc PR 0.50 B -1 H
H15 0.5709 0.4159 0.6042 0.063 Uiso calc PR 0.50 B -1 H
H16 0.4079 0.3887 0.7034 0.069 Uiso calc PR 0.50 B -1 H
H12A 0.8371 0.4314 0.3962 0.063 Uiso calc PR 0.50 B -1 H
H14A 0.6719 0.4018 0.5034 0.058 Uiso calc PR 0.50 B -1 H
H15A 0.4829 0.6235 0.4106 0.063 Uiso calc PR 0.50 B -1 H
H16A 0.6516 0.6451 0.3053 0.069 Uiso calc PR 0.50 B -1 H
H21 0.1006 0.9463 0.7343 0.051 Uiso calc R 1 . . H
H212 0.2419 0.9725 0.8270 0.045 Uiso calc R 1 . . H
H213 0.4560 0.9477 0.8584 0.055 Uiso calc R 1 . . H
H214 0.5411 0.8174 0.9165 0.054 Uiso calc R 1 . . H
H215 0.4088 0.7122 0.9458 0.051 Uiso calc R 1 . . H
H216 0.1960 0.7363 0.9129 0.041 Uiso calc R 1 . . H
H222 -0.2633 0.9413 0.8566 0.044 Uiso calc R 1 . . H
H223 -0.4143 0.9856 0.9390 0.054 Uiso calc R 1 . . H
H224 -0.3445 0.9860 1.0398 0.051 Uiso calc R 1 . . H
H225 -0.1226 0.9434 1.0584 0.046 Uiso calc R 1 . . H
H226 0.0303 0.9011 0.9751 0.038 Uiso calc R 1 . . H
H232 0.0940 0.7856 0.7507 0.051 Uiso calc R 1 . . H
H233 0.0328 0.6678 0.7539 0.068 Uiso calc R 1 . . H
H234 -0.1311 0.5966 0.8476 0.065 Uiso calc R 1 . . H
H235 -0.2392 0.6476 0.9345 0.059 Uiso calc R 1 . . H
H236 -0.1794 0.7661 0.9312 0.045 Uiso calc R 1 . . H
H22 -0.0898 1.0437 0.7100 0.079 Uiso calc R 1 . . H
H242 -0.3425 0.9248 0.7598 0.054 Uiso calc PR 0.50 C -1 H
H243 -0.3400 0.7944 0.7666 0.076 Uiso calc PR 0.50 C -1 H
H244 -0.2436 0.7619 0.6659 0.091 Uiso calc PR 0.50 C -1 H
H245 -0.1498 0.8596 0.5585 0.088 Uiso calc PR 0.50 C -1 H
H246 -0.1523 0.9900 0.5518 0.070 Uiso calc PR 0.50 C -1 H
H272 -0.4222 0.9390 0.7317 0.054 Uiso calc PR 0.50 C -2 H
H273 -0.4104 0.8056 0.7452 0.076 Uiso calc PR 0.50 C -2 H
H274 -0.2221 0.7511 0.6860 0.091 Uiso calc PR 0.50 C -2 H
H275 -0.0456 0.8299 0.6132 0.088 Uiso calc PR 0.50 C -2 H
H276 -0.0574 0.9633 0.5997 0.070 Uiso calc PR 0.50 C -2 H
H252 -0.2984 1.1285 0.7704 0.055 Uiso calc R 1 C . H
H253 -0.4864 1.1691 0.8381 0.079 Uiso calc R 1 . . H
H254 -0.7021 1.1642 0.8211 0.072 Uiso calc R 1 C . H
H255 -0.7298 1.1172 0.7354 0.076 Uiso calc R 1 . . H
H256 -0.5413 1.0764 0.6661 0.062 Uiso calc R 1 C . H
H262 -0.0965 1.0801 0.5093 0.100 Uiso calc PR 0.726(4) C -1 H
H263 -0.1077 1.1615 0.3891 0.127 Uiso calc PR 0.726(4) C -1 H
H264 -0.2727 1.2683 0.3622 0.103 Uiso calc PR 0.726(4) C -1 H
H265 -0.4266 1.2935 0.4554 0.127 Uiso calc PR 0.726(4) C -1 H
H266 -0.4155 1.2121 0.5756 0.091 Uiso calc PR 0.726(4) C -1 H
H282 -0.0392 1.1905 0.5704 0.058 Uiso calc PR 0.274(4) C -2 H
H283 -0.0074 1.2909 0.4555 0.058 Uiso calc PR 0.274(4) C -2 H
H284 -0.1666 1.3185 0.3801 0.058 Uiso calc PR 0.274(4) C -2 H
H285 -0.3575 1.2458 0.4196 0.058 Uiso calc PR 0.274(4) C -2 H
H286 -0.3892 1.1454 0.5345 0.058 Uiso calc PR 0.274(4) C -2 H
H22C 0.1950 1.0685 0.6088 0.056 Uiso calc PR 0.50 D -1 H
H23 0.3648 1.0976 0.5078 0.055 Uiso calc PR 0.50 D -1 H
H25 0.5134 0.8680 0.5841 0.054 Uiso calc PR 0.50 D -1 H
H26C 0.3377 0.8450 0.6818 0.060 Uiso calc PR 0.50 D -1 H
H22A 0.8808 0.9511 0.4156 0.056 Uiso calc PR 0.50 D -1 H
H23A 0.7167 0.9228 0.5190 0.055 Uiso calc PR 0.50 D -1 H
H25A 0.4590 1.0839 0.3984 0.054 Uiso calc PR 0.50 D -1 H
H26A 0.6303 1.1080 0.2982 0.060 Uiso calc PR 0.50 D -1 H

loop_
_atom_site_aniso_label
_atom_site_aniso_U_11
_atom_site_aniso_U_22
_atom_site_aniso_U_33
_atom_site_aniso_U_12
_atom_site_aniso_U_13
_atom_site_aniso_U_23
Si11 0.0230(3) 0.0282(4) 0.0271(3) -0.0026(2) -0.0018(2) -0.0106(3)
O11 0.0281(8) 0.0402(11) 0.0275(8) -0.0006(7) 0.0008(7) -0.0083(8)
C111 0.0248(10) 0.0323(14) 0.0249(11) -0.0043(9) 0.0009(9) -0.0128(10)
C112 0.0308(12) 0.0380(16) 0.0389(13) -0.0058(11) -0.0052(10) -0.0122(12)
C113 0.0311(12) 0.055(2) 0.0420(14) -0.0143(12) -0.0027(11) -0.0202(14)
C114 0.0264(12) 0.065(2) 0.0371(14) 0.0003(12) -0.0083(10) -0.0228(14)
C115 0.0361(13) 0.0452(18) 0.0368(14) 0.0080(12) -0.0108(11) -0.0165(13)
C116 0.0335(12) 0.0330(15) 0.0327(12) -0.0008(10) -0.0048(10) -0.0142(11)
C121 0.0258(11) 0.0235(13) 0.0277(11) -0.0040(9) -0.0010(9) -0.0074(10)
C122 0.0279(12) 0.0436(17) 0.0348(13) -0.0018(10) -0.0027(10) -0.0158(12)
C123 0.0263(12) 0.0533(19) 0.0462(15) 0.0008(11) -0.0001(11) -0.0189(14)
C124 0.0373(13) 0.0410(17) 0.0383(14) -0.0029(11) 0.0073(11) -0.0190(13)
C125 0.0425(14) 0.0402(17) 0.0318(13) -0.0062(11) -0.0014(11) -0.0156(12)
C126 0.0308(12) 0.0350(15) 0.0308(12) -0.0018(10) -0.0031(10) -0.0141(11)
C131 0.0251(11) 0.0306(14) 0.0378(13) 0.0013(9) -0.0120(10) -0.0147(11)
C132 0.0393(14) 0.052(2) 0.0584(18) 0.0022(13) -0.0095(13) -0.0341(16)
C133 0.0551(18) 0.055(2) 0.080(2) 0.0146(15) -0.0287(17) -0.0481(19)
C134 0.0560(18) 0.0344(18) 0.081(2) 0.0026(14) -0.0385(17) -0.0217(17)
C135 0.0572(17) 0.0371(18) 0.0613(19) -0.0139(14) -0.0218(15) -0.0104(15)
C136 0.0414(14) 0.0349(16) 0.0420(14) -0.0088(11) -0.0112(11) -0.0123(12)
Si12 0.0360(4) 0.0299(4) 0.0323(4) 0.0037(3) -0.0027(3) -0.0051(3)
O12 0.0352(10) 0.0293(11) 0.0836(15) -0.0019(8) -0.0130(10) -0.0154(11)
C141 0.0455(14) 0.0401(17) 0.0373(14) 0.0067(12) -0.0163(12) -0.0166(12)
C142 0.085(2) 0.0318(18) 0.0562(19) 0.0073(16) -0.0053(17) -0.0105(15)
C143 0.114(3) 0.037(2) 0.068(2) 0.001(2) -0.021(2) -0.0054(18)
C144 0.107(3) 0.058(3) 0.087(3) 0.036(2) -0.060(2) -0.048(2)
C145 0.093(3) 0.084(3) 0.100(3) -0.006(2) -0.002(2) -0.065(3)
C146 0.071(2) 0.084(3) 0.080(2) -0.0152(19) 0.0089(18) -0.061(2)
C151 0.0342(12) 0.0286(15) 0.0291(12) -0.0016(10) -0.0043(10) -0.0031(11)
C152 0.0461(15) 0.0438(18) 0.0499(16) -0.0032(13) -0.0050(13) -0.0215(14)
C153 0.072(2) 0.052(2) 0.0513(18) 0.0026(16) 0.0069(16) -0.0224(16)
C154 0.0459(18) 0.057(2) 0.0526(19) 0.0112(15) 0.0146(15) 0.0066(17)
C155 0.0322(15) 0.068(2) 0.059(2) -0.0005(14) -0.0010(14) 0.0064(18)
C156 0.0393(15) 0.056(2) 0.0429(15) -0.0056(13) -0.0107(12) -0.0031(14)
C161 0.042(2) 0.032(2) 0.0376(19) 0.0085(15) 0.0004(15) -0.0042(16)
C162 0.0403(19) 0.036(2) 0.050(2) -0.0020(15) 0.0064(16) -0.0153(18)
C163 0.062(3) 0.032(2) 0.061(3) -0.0026(19) 0.018(2) -0.003(2)
C164 0.071(3) 0.060(3) 0.051(3) 0.014(2) 0.005(2) 0.017(2)
C165 0.064(3) 0.112(5) 0.055(3) 0.003(3) -0.018(3) 0.011(3)
C166 0.049(2) 0.084(4) 0.047(2) -0.011(2) -0.0140(19) 0.011(2)
N11 0.0371(19) 0.080(2) 0.019(6) 0.0008(16) -0.003(2) -0.015(2)
C12 0.0418(17) 0.052(7) 0.0463(17) 0.008(4) 0.0078(13) -0.014(4)
C13 0.0478(17) 0.042(7) 0.0403(16) 0.006(3) 0.0078(13) -0.010(5)
C14 0.011(7) 0.065(3) 0.027(2) -0.006(3) 0.006(3) -0.0153(16)
C15 0.034(3) 0.076(6) 0.033(2) 0.005(3) -0.002(2) -0.013(3)
C16 0.043(4) 0.078(7) 0.032(2) 0.001(3) 0.000(3) -0.005(3)
N11A 0.0371(19) 0.080(2) 0.019(6) 0.0008(16) -0.003(2) -0.015(2)
C12A 0.0418(17) 0.052(7) 0.0463(17) 0.008(4) 0.0078(13) -0.014(4)
C13A 0.0478(17) 0.042(7) 0.0403(16) 0.006(3) 0.0078(13) -0.010(5)
C14A 0.011(7) 0.065(3) 0.027(2) -0.006(3) 0.006(3) -0.0153(16)
C15A 0.034(3) 0.076(6) 0.033(2) 0.005(3) -0.002(2) -0.013(3)
C16A 0.043(4) 0.078(7) 0.032(2) 0.001(3) 0.000(3) -0.005(3)
Si21 0.0221(3) 0.0269(4) 0.0254(3) -0.0037(2) -0.0010(2) -0.0090(3)
O21 0.0267(8) 0.0353(11) 0.0297(9) -0.0029(7) 0.0007(7) -0.0040(8)
C211 0.0250(11) 0.0335(15) 0.0267(11) -0.0039(9) 0.0009(9) -0.0146(10)
C212 0.0302(12) 0.0418(17) 0.0414(14) -0.0076(11) -0.0042(10) -0.0150(13)
C213 0.0300(13) 0.065(2) 0.0472(16) -0.0165(13) -0.0012(11) -0.0254(15)
C214 0.0237(12) 0.073(2) 0.0410(15) -0.0003(13) -0.0065(11) -0.0263(15)
C215 0.0364(14) 0.0537(19) 0.0358(14) 0.0092(12) -0.0110(11) -0.0171(13)
C216 0.0336(12) 0.0376(16) 0.0305(12) -0.0016(10) -0.0049(10) -0.0124(11)
C221 0.0252(11) 0.0245(13) 0.0317(12) -0.0053(9) -0.0005(9) -0.0090(10)
C222 0.0279(12) 0.0455(17) 0.0388(13) -0.0045(11) -0.0036(10) -0.0198(13)
C223 0.0251(12) 0.057(2) 0.0546(17) 0.0023(11) -0.0003(11) -0.0283(15)
C224 0.0362(13) 0.0500(19) 0.0417(15) -0.0058(12) 0.0100(11) -0.0245(14)
C225 0.0405(14) 0.0413(17) 0.0324(13) -0.0087(11) 0.0030(11) -0.0166(12)
C226 0.0302(11) 0.0310(15) 0.0304(12) -0.0054(10) -0.0022(9) -0.0095(11)
C231 0.0258(11) 0.0305(14) 0.0309(12) -0.0021(9) -0.0092(9) -0.0110(10)
C232 0.0360(13) 0.0505(19) 0.0498(16) -0.0002(12) -0.0062(12) -0.0299(15)
C233 0.0514(17) 0.058(2) 0.085(2) 0.0106(15) -0.0230(17) -0.050(2)
C234 0.0545(17) 0.0308(17) 0.092(2) 0.0041(13) -0.0411(18) -0.0281(17)
C235 0.0514(16) 0.0339(17) 0.0622(19) -0.0153(13) -0.0215(14) -0.0073(15)
C236 0.0375(13) 0.0363(16) 0.0379(14) -0.0092(11) -0.0072(11) -0.0102(12)
Si22 0.0316(3) 0.0304(4) 0.0312(3) 0.0003(3) -0.0025(3) -0.0035(3)
O22 0.0352(10) 0.0336(12) 0.0787(15) -0.0065(8) -0.0160(10) -0.0052(10)
C241 0.0473(15) 0.0362(17) 0.0296(17) 0.0050(12) -0.0118(12) -0.0104(14)
C242 0.053(4) 0.035(2) 0.047(2) 0.000(3) -0.019(3) -0.012(2)
C243 0.081(5) 0.041(2) 0.070(3) -0.005(3) -0.037(3) -0.009(2)
C244 0.122(4) 0.048(3) 0.076(4) 0.024(3) -0.058(4) -0.033(3)
C245 0.106(5) 0.064(4) 0.056(3) 0.029(3) -0.028(3) -0.036(3)
C246 0.070(3) 0.057(3) 0.042(3) 0.018(2) -0.0104(19) -0.019(2)
C271 0.0473(15) 0.0362(17) 0.0296(17) 0.0050(12) -0.0118(12) -0.0104(14)
C272 0.053(4) 0.035(2) 0.047(2) 0.000(3) -0.019(3) -0.012(2)
C273 0.081(5) 0.041(2) 0.070(3) -0.005(3) -0.037(3) -0.009(2)
C274 0.122(4) 0.048(3) 0.076(4) 0.024(3) -0.058(4) -0.033(3)
C275 0.106(5) 0.064(4) 0.056(3) 0.029(3) -0.028(3) -0.036(3)
C276 0.070(3) 0.057(3) 0.042(3) 0.018(2) -0.0104(19) -0.019(2)
C251 0.0356(12) 0.0297(15) 0.0265(12) -0.0033(10) -0.0052(10) -0.0050(10)
C252 0.0531(16) 0.0429(18) 0.0493(16) -0.0002(13) -0.0128(13) -0.0239(14)
C253 0.089(3) 0.061(2) 0.0530(19) 0.0124(19) -0.0109(18) -0.0350(18)
C254 0.065(2) 0.050(2) 0.0411(16) 0.0098(15) 0.0143(15) -0.0075(15)
C255 0.0355(15) 0.077(3) 0.063(2) -0.0039(15) 0.0030(14) -0.0164(19)
C256 0.0370(14) 0.075(2) 0.0477(16) -0.0086(14) -0.0050(12) -0.0281(17)
C261 0.0355(18) 0.0228(19) 0.0313(17) 0.0047(14) -0.0061(14) -0.0034(14)
C262 0.120(4) 0.073(4) 0.027(2) 0.049(3) -0.011(2) -0.010(2)
C263 0.144(5) 0.098(5) 0.030(2) 0.066(4) -0.009(3) -0.008(3)
C264 0.090(4) 0.094(5) 0.032(2) 0.033(3) -0.002(2) 0.001(3)
C265 0.100(4) 0.101(5) 0.046(3) 0.064(4) 0.002(3) 0.012(3)
C266 0.081(3) 0.064(3) 0.039(2) 0.042(3) 0.002(2) 0.001(2)
N21 0.037(3) 0.056(3) 0.0330(13) -0.002(2) 0.0046(13) -0.0157(17)
C22 0.040(3) 0.047(2) 0.039(3) 0.002(3) 0.004(2) -0.011(2)
C23 0.041(3) 0.047(2) 0.033(2) 0.008(2) 0.0013(18) -0.004(2)
C24 0.019(4) 0.051(3) 0.024(2) -0.001(2) -0.007(2) -0.0119(18)
C25 0.0342(16) 0.050(5) 0.039(2) 0.005(3) 0.0011(15) -0.011(3)
C26 0.044(2) 0.054(6) 0.036(2) 0.001(3) 0.0070(18) -0.007(3)
N21A 0.037(3) 0.056(3) 0.0330(13) -0.002(2) 0.0046(13) -0.0157(17)
C22A 0.040(3) 0.047(2) 0.039(3) 0.002(3) 0.004(2) -0.011(2)
C23A 0.041(3) 0.047(2) 0.033(2) 0.008(2) 0.0013(18) -0.004(2)
C24A 0.019(4) 0.051(3) 0.024(2) -0.001(2) -0.007(2) -0.0119(18)
C25A 0.0342(16) 0.050(5) 0.039(2) 0.005(3) 0.0011(15) -0.011(3)
C26A 0.044(2) 0.054(6) 0.036(2) 0.001(3) 0.0070(18) -0.007(3)

loop_
_atom_type_symbol
_atom_type_description
_atom_type_scat_dispersion_real
_atom_type_scat_dispersion_imag
_atom_type_scat_source
C C 0.0033 0.0016 'International Tables Vol C Tables 4.2.6.8 and 6.1.1.4'
H H 0.0000 0.0000 'International Tables Vol C Tables 4.2.6.8 and 6.1.1.4'
N N 0.0061 0.0033 'International Tables Vol C Tables 4.2.6.8 and 6.1.1.4'
O O 0.0106 0.0060 'International Tables Vol C Tables 4.2.6.8 and 6.1.1.4'
Si Si 0.0817 0.0704 'International Tables Vol C Tables 4.2.6.8 and 6.1.1.4'

loop_
_geom_angle_atom_site_label_1
_geom_angle_atom_site_label_2
_geom_angle_atom_site_label_3
_geom_angle
_geom_angle_publ_flag
O11 Si11 C131 112.16(11) no
O11 Si11 C121 106.76(10) no
C131 Si11 C121 109.15(11) no
O11 Si11 C111 108.27(10) no
C131 Si11 C111 109.76(11) no
C121 Si11 C111 110.72(10) no
Si11 O11 H11 109.5 no
C112 C111 C116 117.4(2) no
C112 C111 Si11 119.52(19) no
C116 C111 Si11 123.09(18) no
C113 C112 C111 122.0(3) no
C113 C112 H112 119.0 no
C111 C112 H112 119.0 no
C112 C113 C114 119.7(3) no
C112 C113 H113 120.1 no
C114 C113 H113 120.1 no
C115 C114 C113 119.6(2) no
C115 C114 H114 120.2 no
C113 C114 H114 120.2 no
C114 C115 C116 120.4(3) no
C114 C115 H115 119.8 no
C116 C115 H115 119.8 no
C115 C116 C111 120.9(2) no
C115 C116 H116 119.6 no
C111 C116 H116 119.6 no
C126 C121 C122 117.4(2) no
C126 C121 Si11 121.47(17) no
C122 C121 Si11 121.17(17) no
C123 C122 C121 121.4(2) no
C123 C122 H122 119.3 no
C121 C122 H122 119.3 no
C124 C123 C122 120.2(2) no
C124 C123 H123 119.9 no
C122 C123 H123 119.9 no
C125 C124 C123 119.8(2) no
C125 C124 H124 120.1 no
C123 C124 H124 120.1 no
C124 C125 C126 119.7(2) no
C124 C125 H125 120.2 no
C126 C125 H125 120.2 no
C121 C126 C125 121.6(2) no
C121 C126 H126 119.2 no
C125 C126 H126 119.2 no
C132 C131 C136 117.2(2) no
C132 C131 Si11 121.9(2) no
C136 C131 Si11 120.82(19) no
C131 C132 C133 121.3(3) no
C131 C132 H132 119.4 no
C133 C132 H132 119.4 no
C134 C133 C132 120.1(3) no
C134 C133 H133 119.9 no
C132 C133 H133 119.9 no
C133 C134 C135 119.7(3) no
C133 C134 H134 120.2 no
C135 C134 H134 120.2 no
C134 C135 C136 120.1(3) no
C134 C135 H135 120.0 no
C136 C135 H135 120.0 no
C135 C136 C131 121.6(3) no
C135 C136 H136 119.2 no
C131 C136 H136 119.2 no
O12 Si12 C141 111.48(11) no
O12 Si12 C151 109.08(12) no
C141 Si12 C151 110.30(13) no
O12 Si12 C161 101.30(12) no
C141 Si12 C161 113.02(12) no
C151 Si12 C161 111.33(11) no
O12 Si12 C171 121.9(3) no
C141 Si12 C171 100.3(3) no
C151 Si12 C171 103.1(3) no
Si12 O12 H12 109.5 no
C142 C141 C146 116.3(3) no
C142 C141 Si12 123.1(2) no
C146 C141 Si12 120.4(2) no
C141 C142 C143 121.6(3) no
C141 C142 H142 119.2 no
C143 C142 H142 119.2 no
C144 C143 C142 119.3(4) no
C144 C143 H143 120.4 no
C142 C143 H143 120.4 no
C145 C144 C143 119.8(4) no
C145 C144 H144 120.1 no
C143 C144 H144 120.1 no
C146 C145 C144 119.6(4) no
C146 C145 H145 120.2 no
C144 C145 H145 120.2 no
C145 C146 C141 123.3(4) no
C145 C146 H146 118.3 no
C141 C146 H146 118.3 no
C152 C151 C156 117.3(2) no
C152 C151 Si12 120.65(19) no
C156 C151 Si12 122.0(2) no
C151 C152 C153 121.3(3) no
C151 C152 H152 119.4 no
C153 C152 H152 119.4 no
C154 C153 C152 119.7(3) no
C154 C153 H153 120.2 no
C152 C153 H153 120.2 no
C153 C154 C155 120.2(3) no
C153 C154 H154 119.9 no
C155 C154 H154 119.9 no
C154 C155 C156 120.2(3) no
C154 C155 H155 119.9 no
C156 C155 H155 119.9 no
C155 C156 C151 121.3(3) no
C155 C156 H156 119.4 no
C151 C156 H156 119.4 no
C162 C161 C166 120.0 no
C162 C161 Si12 121.90(15) no
C166 C161 Si12 118.10(15) no
C161 C162 C163 120.0 no
C161 C162 H162 120.0 no
C163 C162 H162 120.0 no
C164 C163 C162 120.0 no
C164 C163 H163 120.0 no
C162 C163 H163 120.0 no
C163 C164 C165 120.0 no
C163 C164 H164 120.0 no
C165 C164 H164 120.0 no
C166 C165 C164 120.0 no
C166 C165 H165 120.0 no
C164 C165 H165 120.0 no
C165 C166 C161 120.0 no
C165 C166 H166 120.0 no
C161 C166 H166 120.0 no
C172 C171 C176 120.0 no
C172 C171 Si12 124.9(4) no
C176 C171 Si12 114.9(4) no
C171 C172 C173 120.0 no
C171 C172 H172 120.0 no
C173 C172 H172 120.0 no
C172 C173 C174 120.0 no
C172 C173 H173 120.0 no
C174 C173 H173 120.0 no
C173 C174 C175 120.0 no
C173 C174 H174 120.0 no
C175 C174 H174 120.0 no
C176 C175 C174 120.0 no
C176 C175 H175 120.0 no
C174 C175 H175 120.0 no
C175 C176 C171 120.0 no
C175 C176 H176 120.0 no
C171 C176 H176 120.0 no
C12 N11 C16 108.9(19) no
N11 C12 C13 127(2) no
N11 C12 H12C 116.6 no
C13 C12 H12C 116.6 no
C12 C13 C14 124(2) no
C12 C13 H13 117.9 no
C14 C13 H13 117.9 no
C15 C14 C13 109.0(17) no
C15 C14 C14A 124.7(9) no
C13 C14 C14A 126.2(12) no
C14 C15 C16 123.3(11) no
C14 C15 H15 118.4 no
C16 C15 H15 118.4 no
N11 C16 C15 127.7(14) no
N11 C16 H16 116.1 no
C15 C16 H16 116.1 no
C12A N11A C16A 125.4(19) no
N11A C12A C13A 120(2) no
N11A C12A H12A 119.9 no
C13A C12A H12A 119.9 no
C12A C13A C14A 114.1(19) no
C12A C13A H14A 122.9 no
C14A C13A H14A 122.9 no
C15A C14A C13A 125.7(16) no
C15A C14A C14 118.5(9) no
C13A C14A C14 115.7(11) no
C16A C15A C14A 116.2(11) no
C16A C15A H15A 121.9 no
C14A C15A H15A 121.9 no
N11A C16A C15A 118.1(13) no
N11A C16A H16A 120.9 no
C15A C16A H16A 120.9 no
O21 Si21 C231 112.36(10) no
O21 Si21 C221 106.95(10) no
C231 Si21 C221 109.53(11) no
O21 Si21 C211 108.88(10) no
C231 Si21 C211 108.93(11) no
C221 Si21 C211 110.18(10) no
Si21 O21 H21 109.5 no
C216 C211 C212 117.3(2) no
C216 C211 Si21 123.39(18) no
C212 C211 Si21 119.32(19) no
C213 C212 C211 121.5(3) no
C213 C212 H212 119.3 no
C211 C212 H212 119.3 no
C214 C213 C212 120.0(3) no
C214 C213 H213 120.0 no
C212 C213 H213 120.0 no
C213 C214 C215 119.8(2) no
C213 C214 H214 120.1 no
C215 C214 H214 120.1 no
C214 C215 C216 120.2(3) no
C214 C215 H215 119.9 no
C216 C215 H215 119.9 no
C215 C216 C211 121.3(3) no
C215 C216 H216 119.4 no
C211 C216 H216 119.4 no
C226 C221 C222 117.6(2) no
C226 C221 Si21 121.26(17) no
C222 C221 Si21 121.19(18) no
C223 C222 C221 120.9(2) no
C223 C222 H222 119.6 no
C221 C222 H222 119.6 no
C224 C223 C222 120.1(2) no
C224 C223 H223 119.9 no
C222 C223 H223 119.9 no
C225 C224 C223 120.4(2) no
C225 C224 H224 119.8 no
C223 C224 H224 119.8 no
C224 C225 C226 119.3(2) no
C224 C225 H225 120.3 no
C226 C225 H225 120.3 no
C225 C226 C221 121.7(2) no
C225 C226 H226 119.2 no
C221 C226 H226 119.2 no
C236 C231 C232 116.9(2) no
C236 C231 Si21 122.04(19) no
C232 C231 Si21 120.93(19) no
C233 C232 C231 121.6(3) no
C233 C232 H232 119.2 no
C231 C232 H232 119.2 no
C232 C233 C234 120.1(3) no
C232 C233 H233 120.0 no
C234 C233 H233 120.0 no
C235 C234 C233 119.5(3) no
C235 C234 H234 120.2 no
C233 C234 H234 120.2 no
C234 C235 C236 120.3(3) no
C234 C235 H235 119.9 no
C236 C235 H235 119.9 no
C235 C236 C231 121.6(3) no
C235 C236 H236 119.2 no
C231 C236 H236 119.2 no
O22 Si22 C241 111.94(18) no
O22 Si22 C251 110.59(12) no
C241 Si22 C251 111.07(19) no
O22 Si22 C281 92.6(2) no
C241 Si22 C281 120.8(3) no
C251 Si22 C281 108.4(3) no
O22 Si22 C271 107.58(18) no
C251 Si22 C271 110.00(18) no
C281 Si22 C271 125.9(3) no
O22 Si22 C261 110.96(13) no
C241 Si22 C261 103.95(19) no
C251 Si22 C261 108.08(11) no
C271 Si22 C261 109.62(19) no
Si22 O22 H22 109.5 no
C242 C241 C246 120.0 no
C242 C241 Si22 119.3(3) no
C246 C241 Si22 120.6(3) no
C243 C242 C241 120.0 no
C243 C242 H242 120.0 no
C241 C242 H242 120.0 no
C242 C243 C244 120.0 no
C242 C243 H243 120.0 no
C244 C243 H243 120.0 no
C243 C244 C245 120.0 no
C243 C244 H244 120.0 no
C245 C244 H244 120.0 no
C246 C245 C244 120.0 no
C246 C245 H245 120.0 no
C244 C245 H245 120.0 no
C245 C246 C241 120.0 no
C245 C246 H246 120.0 no
C241 C246 H246 120.0 no
C272 C271 C276 120.0 no
C272 C271 Si22 121.7(3) no
C276 C271 Si22 118.3(3) no
C271 C272 C273 120.0 no
C271 C272 H272 120.0 no
C273 C272 H272 120.0 no
C274 C273 C272 120.0 no
C274 C273 H273 120.0 no
C272 C273 H273 120.0 no
C275 C274 C273 120.0 no
C275 C274 H274 120.0 no
C273 C274 H274 120.0 no
C274 C275 C276 120.0 no
C274 C275 H275 120.0 no
C276 C275 H275 120.0 no
C275 C276 C271 120.0 no
C275 C276 H276 120.0 no
C271 C276 H276 120.0 no
C252 C251 C256 117.2(2) no
C252 C251 Si22 120.8(2) no
C256 C251 Si22 121.9(2) no
C253 C252 C251 121.4(3) no
C253 C252 H252 119.3 no
C251 C252 H252 119.3 no
C254 C253 C252 120.8(3) no
C254 C253 H253 119.6 no
C252 C253 H253 119.6 no
C253 C254 C255 119.4(3) no
C253 C254 H254 120.3 no
C255 C254 H254 120.3 no
C254 C255 C256 120.2(3) no
C254 C255 H255 119.9 no
C256 C255 H255 119.9 no
C255 C256 C251 120.9(3) no
C255 C256 H256 119.6 no
C251 C256 H256 119.6 no
C262 C261 C266 120.0 no
C262 C261 Si22 120.00(13) no
C266 C261 Si22 120.00(13) no
C261 C262 C263 120.0 no
C261 C262 H262 120.0 no
C263 C262 H262 120.0 no
C264 C263 C262 120.0 no
C264 C263 H263 120.0 no
C262 C263 H263 120.0 no
C263 C264 C265 120.0 no
C263 C264 H264 120.0 no
C265 C264 H264 120.0 no
C266 C265 C264 120.0 no
C266 C265 H265 120.0 no
C264 C265 H265 120.0 no
C265 C266 C261 120.0 no
C265 C266 H266 120.0 no
C261 C266 H266 120.0 no
C282 C281 C286 120.0 no
C282 C281 Si22 123.0(4) no
C286 C281 Si22 116.9(4) no
C281 C282 C283 120.0 no
C281 C282 H282 120.0 no
C283 C282 H282 120.0 no
C282 C283 C284 120.0 no
C282 C283 H283 120.0 no
C284 C283 H283 120.0 no
C285 C284 C283 120.0 no
C285 C284 H284 120.0 no
C283 C284 H284 120.0 no
C284 C285 C286 120.0 no
C284 C285 H285 120.0 no
C286 C285 H285 120.0 no
C285 C286 C281 120.0 no
C285 C286 H286 120.0 no
C281 C286 H286 120.0 no
C26 N21 C22 117.3(9) no
N21 C22 C23 122.9(8) no
N21 C22 H22C 118.5 no
C23 C22 H22C 118.5 no
C24 C23 C22 119.7(7) no
C24 C23 H23 120.1 no
C22 C23 H23 120.1 no
C23 C24 C25 117.3(8) no
C23 C24 C24A 120.8(5) no
C25 C24 C24A 121.6(5) no
C26 C25 C24 119.4(8) no
C26 C25 H25 120.3 no
C24 C25 H25 120.3 no
N21 C26 C25 123.4(9) no
N21 C26 H26C 118.3 no
C25 C26 H26C 118.3 no
C22A N21A C26A 117.9(9) no
N21A C22A C23A 123.6(7) no
N21A C22A H22A 118.2 no
C23A C22A H22A 118.2 no
C24A C23A C22A 118.7(6) no
C24A C23A H23A 120.7 no
C22A C23A H23A 120.7 no
C23A C24A C25A 117.6(8) no
C23A C24A C24 120.6(5) no
C25A C24A C24 121.6(5) no
C26A C25A C24A 120.3(8) no
C26A C25A H25A 119.9 no
C24A C25A H25A 119.9 no
N21A C26A C25A 121.9(9) no
N21A C26A H26A 119.1 no
C25A C26A H26A 119.1 no

loop_
_geom_bond_atom_site_label_1
_geom_bond_atom_site_label_2
_geom_bond_distance
_geom_bond_publ_flag
Si11 O11 1.6388(18) no
Si11 C131 1.865(2) no
Si11 C121 1.867(2) no
Si11 C111 1.871(2) no
O11 H11 0.84 no
C111 C112 1.396(3) no
C111 C116 1.400(3) no
C112 C113 1.385(3) no
C112 H112 0.95 no
C113 C114 1.390(4) no
C113 H113 0.95 no
C114 C115 1.380(4) no
C114 H114 0.95 no
C115 C116 1.397(3) no
C115 H115 0.95 no
C116 H116 0.95 no
C121 C126 1.394(3) no
C121 C122 1.396(3) no
C122 C123 1.387(3) no
C122 H122 0.95 no
C123 C124 1.382(4) no
C123 H123 0.95 no
C124 C125 1.381(4) no
C124 H124 0.95 no
C125 C126 1.395(3) no
C125 H125 0.95 no
C126 H126 0.95 no
C131 C132 1.394(3) no
C131 C136 1.402(3) no
C132 C133 1.397(4) no
C132 H132 0.95 no
C133 C134 1.379(5) no
C133 H133 0.95 no
C134 C135 1.382(4) no
C134 H134 0.95 no
C135 C136 1.386(4) no
C135 H135 0.95 no
C136 H136 0.95 no
Si12 O12 1.632(2) no
Si12 C141 1.860(3) no
Si12 C151 1.873(2) no
Si12 C161 1.8932(19) no
Si12 C171 1.913(4) no
O12 H12 0.84 no
C141 C142 1.376(4) no
C141 C146 1.388(4) no
C142 C143 1.389(5) no
C142 H142 0.95 no
C143 C144 1.385(5) no
C143 H143 0.95 no
C144 C145 1.365(6) no
C144 H144 0.95 no
C145 C146 1.349(5) no
C145 H145 0.95 no
C146 H146 0.95 no
C151 C152 1.386(4) no
C151 C156 1.397(4) no
C152 C153 1.400(4) no
C152 H152 0.95 no
C153 C154 1.368(5) no
C153 H153 0.95 no
C154 C155 1.370(5) no
C154 H154 0.95 no
C155 C156 1.382(4) no
C155 H155 0.95 no
C156 H156 0.95 no
C161 C162 1.39 no
C161 C166 1.39 no
C162 C163 1.39 no
C162 H162 0.95 no
C163 C164 1.39 no
C163 H163 0.95 no
C164 C165 1.39 no
C164 H164 0.95 no
C165 C166 1.39 no
C165 H165 0.95 no
C166 H166 0.95 no
C171 C172 1.39 no
C171 C176 1.39 no
C172 C173 1.39 no
C172 H172 0.95 no
C173 C174 1.39 no
C173 H173 0.95 no
C174 C175 1.39 no
C174 H174 0.95 no
C175 C176 1.39 no
C175 H175 0.95 no
C176 H176 0.95 no
N11 C12 1.339(3) no
N11 C16 1.339(3) no
C12 C13 1.390(3) no
C12 H12C 0.95 no
C13 C14 1.391(3) no
C13 H13 0.95 no
C14 C15 1.390(3) no
C14 C14A 1.492(5) no
C15 C16 1.390(3) no
C15 H15 0.95 no
C16 H16 0.95 no
N11A C12A 1.339(3) no
N11A C16A 1.339(3) no
C12A C13A 1.391(3) no
C12A H12A 0.95 no
C13A C14A 1.391(3) no
C13A H14A 0.95 no
C14A C15A 1.390(3) no
C15A C16A 1.390(3) no
C15A H15A 0.95 no
C16A H16A 0.95 no
Si21 O21 1.6400(18) no
Si21 C231 1.868(2) no
Si21 C221 1.870(2) no
Si21 C211 1.870(2) no
O21 H21 0.84 no
C211 C216 1.395(3) no
C211 C212 1.406(3) no
C212 C213 1.389(3) no
C212 H212 0.95 no
C213 C214 1.381(4) no
C213 H213 0.95 no
C214 C215 1.385(4) no
C214 H214 0.95 no
C215 C216 1.390(3) no
C215 H215 0.95 no
C216 H216 0.95 no
C221 C226 1.400(3) no
C221 C222 1.401(3) no
C222 C223 1.386(3) no
C222 H222 0.95 no
C223 C224 1.385(4) no
C223 H223 0.95 no
C224 C225 1.377(4) no
C224 H224 0.95 no
C225 C226 1.391(3) no
C225 H225 0.95 no
C226 H226 0.95 no
C231 C236 1.395(3) no
C231 C232 1.396(3) no
C232 C233 1.380(4) no
C232 H232 0.95 no
C233 C234 1.386(5) no
C233 H233 0.95 no
C234 C235 1.370(4) no
C234 H234 0.95 no
C235 C236 1.386(4) no
C235 H235 0.95 no
C236 H236 0.95 no
Si22 O22 1.623(2) no
Si22 C241 1.865(4) no
Si22 C251 1.868(2) no
Si22 C281 1.880(4) no
Si22 C271 1.905(4) no
Si22 C261 1.9109(19) no
O22 H22 0.84 no
C241 C242 1.39 no
C241 C246 1.39 no
C242 C243 1.39 no
C242 H242 0.95 no
C243 C244 1.39 no
C243 H243 0.95 no
C244 C245 1.39 no
C244 H244 0.95 no
C245 C246 1.39 no
C245 H245 0.95 no
C246 H246 0.95 no
C271 C272 1.39 no
C271 C276 1.39 no
C272 C273 1.39 no
C272 H272 0.95 no
C273 C274 1.39 no
C273 H273 0.95 no
C274 C275 1.39 no
C274 H274 0.95 no
C275 C276 1.39 no
C275 H275 0.95 no
C276 H276 0.95 no
C251 C252 1.384(4) no
C251 C256 1.395(3) no
C252 C253 1.377(4) no
C252 H252 0.95 no
C253 C254 1.365(5) no
C253 H253 0.95 no
C254 C255 1.371(5) no
C254 H254 0.95 no
C255 C256 1.391(4) no
C255 H255 0.95 no
C256 H256 0.95 no
C261 C262 1.39 no
C261 C266 1.39 no
C262 C263 1.39 no
C262 H262 0.95 no
C263 C264 1.39 no
C263 H263 0.95 no
C264 C265 1.39 no
C264 H264 0.95 no
C265 C266 1.39 no
C265 H265 0.95 no
C266 H266 0.95 no
C281 C282 1.39 no
C281 C286 1.39 no
C282 C283 1.39 no
C282 H282 0.95 no
C283 C284 1.39 no
C283 H283 0.95 no
C284 C285 1.39 no
C284 H284 0.95 no
C285 C286 1.39 no
C285 H285 0.95 no
C286 H286 0.95 no
N21 C26 1.338(3) no
N21 C22 1.339(3) no
C22 C23 1.391(3) no
C22 H22C 0.95 no
C23 C24 1.388(3) no
C23 H23 0.95 no
C24 C25 1.389(3) no
C24 C24A 1.491(5) no
C25 C26 1.389(3) no
C25 H25 0.95 no
C26 H26C 0.95 no
N21A C22A 1.338(3) no
N21A C26A 1.339(3) no
C22A C23A 1.390(3) no
C22A H22A 0.95 no
C23A C24A 1.387(3) no
C23A H23A 0.95 no
C24A C25A 1.390(3) no
C25A C26A 1.389(3) no
C25A H25A 0.95 no
C26A H26A 0.95 no

loop_
_geom_hbond_atom_site_label_D
_geom_hbond_atom_site_label_H
_geom_hbond_atom_site_label_A
_geom_hbond_site_symmetry_A
_geom_hbond_distance_DH
_geom_hbond_distance_HA
_geom_hbond_distance_DA
_geom_hbond_angle_DHA
_geom_hbond_publ_flag
O11 H11 N11 . 0.84 1.87 2.67(2) 159 y
O11 H11 N11A 2_666 0.84 1.96 2.75(2) 158 y
O12 H12 O11 . 0.84 1.89 2.710(3) 165 y
O21 H21 N21 . 0.84 1.95 2.769(10) 166 y
O21 H21 N21A 2_676 0.84 1.83 2.629(10) 158 y
O22 H22 O21 . 0.84 1.97 2.751(3) 154 y

loop_
_geom_torsion_atom_site_label_1
_geom_torsion_atom_site_label_2
_geom_torsion_atom_site_label_3
_geom_torsion_atom_site_label_4
_geom_torsion
_geom_torsion_publ_flag
O11 Si11 C111 C112 36.6(2) no
C131 Si11 C111 C112 159.36(18) no
C121 Si11 C111 C112 -80.1(2) no
O11 Si11 C111 C116 -142.81(19) no
C131 Si11 C111 C116 -20.1(2) no
C121 Si11 C111 C116 100.5(2) no
C116 C111 C112 C113 0.8(4) no
Si11 C111 C112 C113 -178.66(19) no
C111 C112 C113 C114 -0.6(4) no
C112 C113 C114 C115 -0.7(4) no
C113 C114 C115 C116 1.6(4) no
C114 C115 C116 C111 -1.3(4) no
C112 C111 C116 C115 0.1(3) no
Si11 C111 C116 C115 179.59(17) no
O11 Si11 C121 C126 -121.6(2) no
C131 Si11 C121 C126 117.0(2) no
C111 Si11 C121 C126 -3.9(2) no
O11 Si11 C121 C122 58.5(2) no
C131 Si11 C121 C122 -62.9(2) no
C111 Si11 C121 C122 176.2(2) no
C126 C121 C122 C123 0.6(4) no
Si11 C121 C122 C123 -179.5(2) no
C121 C122 C123 C124 -0.7(4) no
C122 C123 C124 C125 0.5(4) no
C123 C124 C125 C126 -0.4(4) no
C122 C121 C126 C125 -0.5(4) no
Si11 C121 C126 C125 179.6(2) no
C124 C125 C126 C121 0.4(4) no
O11 Si11 C131 C132 47.8(2) no
C121 Si11 C131 C132 165.88(19) no
C111 Si11 C131 C132 -72.6(2) no
O11 Si11 C131 C136 -135.25(19) no
C121 Si11 C131 C136 -17.2(2) no
C111 Si11 C131 C136 104.4(2) no
C136 C131 C132 C133 -1.0(4) no
Si11 C131 C132 C133 176.1(2) no
C131 C132 C133 C134 0.1(4) no
C132 C133 C134 C135 1.3(4) no
C133 C134 C135 C136 -1.6(4) no
C134 C135 C136 C131 0.7(4) no
C132 C131 C136 C135 0.6(4) no
Si11 C131 C136 C135 -176.5(2) no
O12 Si12 C141 C142 98.1(3) no
C151 Si12 C141 C142 -23.2(3) no
C161 Si12 C141 C142 -148.6(2) no
C171 Si12 C141 C142 -131.4(4) no
O12 Si12 C141 C146 -77.2(3) no
C151 Si12 C141 C146 161.5(2) no
C161 Si12 C141 C146 36.1(3) no
C171 Si12 C141 C146 53.3(3) no
C146 C141 C142 C143 -0.6(5) no
Si12 C141 C142 C143 -176.0(3) no
C141 C142 C143 C144 -1.3(6) no
C142 C143 C144 C145 1.2(6) no
C143 C144 C145 C146 0.8(6) no
C144 C145 C146 C141 -2.8(6) no
C142 C141 C146 C145 2.7(5) no
Si12 C141 C146 C145 178.3(3) no
O12 Si12 C151 C152 4.5(3) no
C141 Si12 C151 C152 127.3(2) no
C161 Si12 C151 C152 -106.4(2) no
C171 Si12 C151 C152 -126.4(3) no
O12 Si12 C151 C156 -177.3(2) no
C141 Si12 C151 C156 -54.6(3) no
C161 Si12 C151 C156 71.7(3) no
C171 Si12 C151 C156 51.7(3) no
C156 C151 C152 C153 -1.3(4) no
Si12 C151 C152 C153 176.9(2) no
C151 C152 C153 C154 0.5(5) no
C152 C153 C154 C155 0.4(5) no
C153 C154 C155 C156 -0.4(5) no
C154 C155 C156 C151 -0.5(5) no
C152 C151 C156 C155 1.3(4) no
Si12 C151 C156 C155 -176.9(2) no
O12 Si12 C161 C162 -4.83(18) no
C141 Si12 C161 C162 -124.21(17) no
C151 Si12 C161 C162 111.01(17) no
C171 Si12 C161 C162 -179.1(8) no
O12 Si12 C161 C166 174.72(14) no
C141 Si12 C161 C166 55.34(17) no
C151 Si12 C161 C166 -69.45(17) no
C171 Si12 C161 C166 0.4(8) no
C166 C161 C162 C163 0.0 no
Si12 C161 C162 C163 179.54(19) no
C161 C162 C163 C164 0.0 no
C162 C163 C164 C165 0.0 no
C163 C164 C165 C166 0.0 no
C164 C165 C166 C161 0.0 no
C162 C161 C166 C165 0.0 no
Si12 C161 C166 C165 -179.56(18) no
O12 Si12 C171 C172 110.5(5) no
C141 Si12 C171 C172 -13.0(5) no
C151 Si12 C171 C172 -126.8(4) no
C161 Si12 C171 C172 117.1(10) no
O12 Si12 C171 C176 -63.9(4) no
C141 Si12 C171 C176 172.6(3) no
C151 Si12 C171 C176 58.8(4) no
C161 Si12 C171 C176 -57.3(7) no
C176 C171 C172 C173 0.0 no
Si12 C171 C172 C173 -174.1(6) no
C171 C172 C173 C174 0.0 no
C172 C173 C174 C175 0.0 no
C173 C174 C175 C176 0.0 no
C174 C175 C176 C171 0.0 no
C172 C171 C176 C175 0.0 no
Si12 C171 C176 C175 174.7(6) no
C16 N11 C12 C13 2.1(12) no
N11 C12 C13 C14 0.7(11) no
C12 C13 C14 C15 -4.0(15) no
C12 C13 C14 C14A 180.0(6) no
C13 C14 C15 C16 4.6(17) no
C14A C14 C15 C16 -179.3(7) no
C12 N11 C16 C15 -1.4(15) no
C14 C15 C16 N11 -2.2(18) no
C16A N11A C12A C13A -3.0(13) no
N11A C12A C13A C14A 0.6(10) no
C12A C13A C14A C15A 1.0(16) no
C12A C13A C14A C14 -179.9(5) no
C15 C14 C14A C15A -153.6(17) no
C13 C14 C14A C15A 21.9(11) no
C15 C14 C14A C13A 27.2(11) no
C13 C14 C14A C13A -157(2) no
C13A C14A C15A C16A -0.3(17) no
C14 C14A C15A C16A -179.4(5) no
C12A N11A C16A C15A 3.7(15) no
C14A C15A C16A N11A -1.9(13) no
O21 Si21 C211 C216 -141.87(19) no
C231 Si21 C211 C216 -19.0(2) no
C221 Si21 C211 C216 101.1(2) no
O21 Si21 C211 C212 39.3(2) no
C231 Si21 C211 C212 162.10(18) no
C221 Si21 C211 C212 -77.7(2) no
C216 C211 C212 C213 0.3(3) no
Si21 C211 C212 C213 179.24(19) no
C211 C212 C213 C214 -0.1(4) no
C212 C213 C214 C215 -0.7(4) no
C213 C214 C215 C216 1.3(4) no
C214 C215 C216 C211 -1.1(4) no
C212 C211 C216 C215 0.3(3) no
Si21 C211 C216 C215 -178.63(18) no
O21 Si21 C221 C226 -121.9(2) no
C231 Si21 C221 C226 116.1(2) no
C211 Si21 C221 C226 -3.7(2) no
O21 Si21 C221 C222 58.3(2) no
C231 Si21 C221 C222 -63.7(2) no
C211 Si21 C221 C222 176.5(2) no
C226 C221 C222 C223 0.1(4) no
Si21 C221 C222 C223 179.9(2) no
C221 C222 C223 C224 -0.5(4) no
C222 C223 C224 C225 0.4(5) no
C223 C224 C225 C226 0.2(4) no
C224 C225 C226 C221 -0.6(4) no
C222 C221 C226 C225 0.5(4) no
Si21 C221 C226 C225 -179.32(19) no
O21 Si21 C231 C236 -132.90(19) no
C221 Si21 C231 C236 -14.2(2) no
C211 Si21 C231 C236 106.4(2) no
O21 Si21 C231 C232 51.1(2) no
C221 Si21 C231 C232 169.81(19) no
C211 Si21 C231 C232 -69.6(2) no
C236 C231 C232 C233 -0.4(4) no
Si21 C231 C232 C233 175.8(2) no
C231 C232 C233 C234 -0.6(4) no
C232 C233 C234 C235 1.5(4) no
C233 C234 C235 C236 -1.2(4) no
C234 C235 C236 C231 0.2(4) no
C232 C231 C236 C235 0.6(4) no
Si21 C231 C236 C235 -175.5(2) no
O22 Si22 C241 C242 89.9(3) no
C251 Si22 C241 C242 -34.2(3) no
C281 Si22 C241 C242 -162.8(3) no
C271 Si22 C241 C242 46(3) no
C261 Si22 C241 C242 -150.3(3) no
O22 Si22 C241 C246 -87.9(3) no
C251 Si22 C241 C246 147.9(2) no
C281 Si22 C241 C246 19.3(4) no
C271 Si22 C241 C246 -131(3) no
C261 Si22 C241 C246 31.9(3) no
C246 C241 C242 C243 0.0 no
Si22 C241 C242 C243 -177.9(4) no
C241 C242 C243 C244 0.0 no
C242 C243 C244 C245 0.0 no
C243 C244 C245 C246 0.0 no
C244 C245 C246 C241 0.0 no
C242 C241 C246 C245 0.0 no
Si22 C241 C246 C245 177.8(4) no
O22 Si22 C271 C272 124.7(3) no
C241 Si22 C271 C272 -97(3) no
C251 Si22 C271 C272 4.2(3) no
C281 Si22 C271 C272 -128.6(4) no
C261 Si22 C271 C272 -114.5(3) no
O22 Si22 C271 C276 -55.0(3) no
C241 Si22 C271 C276 83(3) no
C251 Si22 C271 C276 -175.6(2) no
C281 Si22 C271 C276 51.7(4) no
C261 Si22 C271 C276 65.7(3) no
C276 C271 C272 C273 0.0 no
Si22 C271 C272 C273 -179.7(4) no
C271 C272 C273 C274 0.0 no
C272 C273 C274 C275 0.0 no
C273 C274 C275 C276 0.0 no
C274 C275 C276 C271 0.0 no
C272 C271 C276 C275 0.0 no
Si22 C271 C276 C275 179.8(4) no
O22 Si22 C251 C252 1.4(3) no
C241 Si22 C251 C252 126.4(3) no
C281 Si22 C251 C252 -98.7(3) no
C271 Si22 C251 C252 120.1(3) no
C261 Si22 C251 C252 -120.2(2) no
O22 Si22 C251 C256 179.0(2) no
C241 Si22 C251 C256 -56.1(3) no
C281 Si22 C251 C256 78.9(3) no
C271 Si22 C251 C256 -62.3(3) no
C261 Si22 C251 C256 57.3(3) no
C256 C251 C252 C253 -1.1(4) no
Si22 C251 C252 C253 176.5(2) no
C251 C252 C253 C254 0.5(5) no
C252 C253 C254 C255 0.3(5) no
C253 C254 C255 C256 -0.4(5) no
C254 C255 C256 C251 -0.2(5) no
C252 C251 C256 C255 1.0(4) no
Si22 C251 C256 C255 -176.6(2) no
O22 Si22 C261 C262 67.7(2) no
C241 Si22 C261 C262 -52.8(3) no
C251 Si22 C261 C262 -170.9(2) no
C281 Si22 C261 C262 94.8(8) no
C271 Si22 C261 C262 -51.0(3) no
O22 Si22 C261 C266 -111.9(2) no
C241 Si22 C261 C266 127.6(3) no
C251 Si22 C261 C266 9.5(2) no
C281 Si22 C261 C266 -84.8(8) no
C271 Si22 C261 C266 129.4(3) no
C266 C261 C262 C263 0.0 no
Si22 C261 C262 C263 -179.6(2) no
C261 C262 C263 C264 0.0 no
C262 C263 C264 C265 0.0 no
C263 C264 C265 C266 0.0 no
C264 C265 C266 C261 0.0 no
C262 C261 C266 C265 0.0 no
Si22 C261 C266 C265 179.6(2) no
O22 Si22 C281 C282 2.8(4) no
C241 Si22 C281 C282 -114.7(4) no
C251 Si22 C281 C282 115.5(4) no
C271 Si22 C281 C282 -111.2(4) no
C261 Si22 C281 C282 -152.0(10) no
O22 Si22 C281 C286 178.6(4) no
C241 Si22 C281 C286 61.1(5) no
C251 Si22 C281 C286 -68.7(4) no
C271 Si22 C281 C286 64.7(5) no
C261 Si22 C281 C286 23.8(5) no
C286 C281 C282 C283 0.0 no
Si22 C281 C282 C283 175.7(6) no
C281 C282 C283 C284 0.0 no
C282 C283 C284 C285 0.0 no
C283 C284 C285 C286 0.0 no
C284 C285 C286 C281 0.0 no
C282 C281 C286 C285 0.0 no
Si22 C281 C286 C285 -176.0(5) no
C26 N21 C22 C23 1.3(11) no
N21 C22 C23 C24 -2.7(9) no
C22 C23 C24 C25 3.4(11) no
C22 C23 C24 C24A 177.5(4) no
C23 C24 C25 C26 -2.8(12) no
C24A C24 C25 C26 -176.9(6) no
C22 N21 C26 C25 -0.7(13) no
C24 C25 C26 N21 1.6(12) no
C26A N21A C22A C23A -1.0(12) no
N21A C22A C23A C24A -1.4(9) no
C22A C23A C24A C25A 3.7(12) no
C22A C23A C24A C24 179.0(4) no
C23 C24 C24A C23A 152.0(11) no
C25 C24 C24A C23A -34.2(7) no
C23 C24 C24A C25A -33.0(8) no
C25 C24 C24A C25A 140.9(12) no
C23A C24A C25A C26A -3.8(14) no
C24 C24A C25A C26A -179.0(6) no
C22A N21A C26A C25A 0.9(14) no
C24A C25A C26A N21A 1.5(13) no
